data_4029794
loop_
_publ_author_name
'Raatikainen, Kari'
'Cametti, Massimo'
'Rissanen, Kari'

_publ_section_title
;
 The subtle balance of weak supramolecular interactions: The hierarchy of
 halogen and hydrogen bonds in haloanilinium and halopyridinium salts.
;
_journal_name_full 'Beilstein journal of organic chemistry'
_journal_page_first 4
_journal_paper_doi 10.3762/bjoc.6.4
_journal_volume 6
_journal_year 2010
_chemical_compound_source 'synthesis as described'
_chemical_formula_moiety '4(C5 H5 I N), C2 H6 O, 4(Cl)'
_chemical_formula_sum 'C5.5 H6.5 Cl I N O0.25'
_chemical_formula_weight 252.97
_chemical_name_systematic
;
 ?
;
_space_group_IT_number 2
_symmetry_cell_setting triclinic
_symmetry_Int_Tables_number 2
_symmetry_space_group_name_Hall '-P 1'
_symmetry_space_group_name_H-M 'P -1'
_atom_sites_solution_hydrogens geom
_atom_sites_solution_primary direct
_atom_sites_solution_secondary difmap
_audit_creation_date 2009-08-25T16:17:53-00:00
_audit_creation_method 'WinGX routine CIF_UPDATE'
_cell_angle_alpha 80.0270(10)
_cell_angle_beta 78.2170(10)
_cell_angle_gamma 76.3020(10)
_cell_formula_units_Z 8
_cell_length_a 8.19130(10)
_cell_length_b 11.4208(2)
_cell_length_c 17.9429(3)
_cell_measurement_reflns_used 5406
_cell_measurement_temperature 123(2)
_cell_measurement_theta_max 28.283
_cell_measurement_theta_min 0.407
_cell_measurement_wavelength 0.71073
_cell_volume 1582.66(4)
_computing_cell_refinement 'HKL Scalepack (Otwinowski & Minor 1997)'
_computing_data_collection 'Collect (Bruker AXS BV, 1997-2004)'
_computing_data_reduction 'HKL Denzo and Scalepack (Otwinowski & Minor 1997)'
_computing_molecular_graphics 'Ortep-3 for Windows (Farrugia, 1997)'
_computing_publication_material 'WinGX publication routines (Farrugia, 1999)'
_computing_structure_refinement 'SHELXL-97 (Sheldrick, 2008)'
_diffrn_ambient_temperature 123(2)
_diffrn_detector 'CCD plate'
_diffrn_detector_area_resol_mean 9
_diffrn_measured_fraction_theta_full 0.982
_diffrn_measured_fraction_theta_max 0.933
_diffrn_measurement_device '95mm CCD camera on \k-goniostat'
_diffrn_measurement_device_type KappaCCD
_diffrn_measurement_method 'CCD rotation images, thick slices'
_diffrn_orient_matrix_type 'by Bruker AXS Collect from scalepack cell'
_diffrn_orient_matrix_UB_11 0.121803E-1
_diffrn_orient_matrix_UB_12 -0.146551E-1
_diffrn_orient_matrix_UB_13 0.553704E-1
_diffrn_orient_matrix_UB_21 0.126925
_diffrn_orient_matrix_UB_22 -0.190097E-1
_diffrn_orient_matrix_UB_23 -0.151263E-1
_diffrn_orient_matrix_UB_31 0.19285E-2
_diffrn_orient_matrix_UB_32 0.876834E-1
_diffrn_orient_matrix_UB_33 -0.18396E-2
_diffrn_radiation_monochromator graphite
_diffrn_radiation_probe x-ray
_diffrn_radiation_type MoK\a
_diffrn_radiation_wavelength 0.71073
_diffrn_reflns_av_R_equivalents 0.0292
_diffrn_reflns_av_unetI/netI 0.0362
_diffrn_reflns_limit_h_max 10
_diffrn_reflns_limit_h_min -10
_diffrn_reflns_limit_k_max 9
_diffrn_reflns_limit_k_min -14
_diffrn_reflns_limit_l_max 23
_diffrn_reflns_limit_l_min -22
_diffrn_reflns_number 19765
_diffrn_reflns_theta_full 25
_diffrn_reflns_theta_max 27.5
_diffrn_reflns_theta_min 1.17
_diffrn_source 'Enraf Nonius FR590'
_exptl_absorpt_coefficient_mu 4.298
_exptl_absorpt_correction_T_max 0.7456
_exptl_absorpt_correction_T_min 0.5641
_exptl_absorpt_correction_type multi-scan
_exptl_absorpt_process_details
;
        [c.f. r.h. blessing, acta cryst. (1995), a51, 33-38]
;
_exptl_crystal_colour colourless
_exptl_crystal_density_diffrn 2.123
_exptl_crystal_density_method 'not measured'
_exptl_crystal_description block
_exptl_crystal_F_000 948
_exptl_crystal_size_max 0.40
_exptl_crystal_size_mid 0.28
_exptl_crystal_size_min 0.20
_refine_diff_density_max 1.131
_refine_diff_density_min -0.915
_refine_diff_density_rms 0.149
_refine_ls_extinction_method none
_refine_ls_goodness_of_fit_ref 1.022
_refine_ls_hydrogen_treatment constr
_refine_ls_matrix_type full
_refine_ls_number_parameters 318
_refine_ls_number_reflns 6784
_refine_ls_number_restraints 0
_refine_ls_restrained_S_all 1.022
_refine_ls_R_factor_all 0.0442
_refine_ls_R_factor_gt 0.0326
_refine_ls_shift/su_max 0.001
_refine_ls_shift/su_mean 0
_refine_ls_structure_factor_coef Fsqd
_refine_ls_weighting_details 'calc w=1/[\s^2^(Fo^2^)+(0.0133P)^2^+4.8563P] where P=(Fo^2^+2Fc^2^)/3'
_refine_ls_weighting_scheme calc
_refine_ls_wR_factor_gt 0.0667
_refine_ls_wR_factor_ref 0.0722
_reflns_number_gt 5366
_reflns_number_total 6784
_reflns_threshold_expression >2\s(I)
_cod_data_source_file 1860-5397-6-4-S2.cif
_cod_data_source_block 10
_cod_database_code 4029794

loop_
_symmetry_equiv_pos_as_xyz
'x, y, z'
'-x, -y, -z'

loop_
_atom_site_label
_atom_site_type_symbol
_atom_site_fract_x
_atom_site_fract_y
_atom_site_fract_z
_atom_site_U_iso_or_equiv
_atom_site_adp_type
_atom_site_occupancy
_atom_site_symmetry_multiplicity
_atom_site_calc_flag
_atom_site_refinement_flags
Cl1 Cl 0.78582(12) -0.27005(9) -0.11410(5) 0.0221(2) Uani 1 1 d .
Cl2 Cl 1.28917(12) 0.06156(9) -0.05190(5) 0.0216(2) Uani 1 1 d .
Cl3 Cl 0.70922(12) -0.05837(9) 0.55127(5) 0.0212(2) Uani 1 1 d .
Cl4 Cl 1.79827(12) -0.27448(9) 0.38542(5) 0.0226(2) Uani 1 1 d .
I1 I 1.09287(3) -0.32305(2) -0.020462(15) 0.02443(8) Uani 1 1 d .
C2 C 1.3052(5) -0.3450(4) 0.0329(2) 0.0185(8) Uani 1 1 d .
C3 C 1.3569(5) -0.4473(4) 0.0833(2) 0.0264(9) Uani 1 1 d .
H3 H 1.2967 -0.5116 0.0945 0.032 Uiso 1 1 calc R
C4 C 1.4970(6) -0.4550(4) 0.1174(3) 0.0317(10) Uani 1 1 d .
H4 H 1.5326 -0.5245 0.1524 0.038 Uiso 1 1 calc R
C5 C 1.5845(5) -0.3622(4) 0.1005(2) 0.0262(9) Uani 1 1 d .
H5 H 1.6813 -0.367 0.1233 0.031 Uiso 1 1 calc R
N6 N 1.5313(4) -0.2653(3) 0.05147(19) 0.0243(7) Uani 1 1 d .
H6 H 1.5878 -0.2061 0.041 0.029 Uiso 1 1 calc R
C7 C 1.3967(5) -0.2534(4) 0.0174(2) 0.0223(8) Uani 1 1 d .
H7 H 1.3639 -0.1826 -0.0172 0.027 Uiso 1 1 calc R
I8 I 1.49511(3) -0.19037(2) 0.290109(14) 0.02134(7) Uani 1 1 d .
C9 C 1.2934(5) -0.1335(3) 0.2263(2) 0.0197(8) Uani 1 1 d .
C10 C 1.1453(5) -0.1785(4) 0.2485(3) 0.0288(10) Uani 1 1 d .
H10 H 1.1314 -0.2352 0.2936 0.035 Uiso 1 1 calc R
C11 C 1.0178(5) -0.1398(4) 0.2041(3) 0.0315(10) Uani 1 1 d .
H11 H 0.9144 -0.1682 0.2192 0.038 Uiso 1 1 calc R
C12 C 1.0418(5) -0.0601(4) 0.1381(3) 0.0293(10) Uani 1 1 d .
H12 H 0.9576 -0.0355 0.1059 0.035 Uiso 1 1 calc R
N13 N 1.1861(4) -0.0176(3) 0.11977(19) 0.0245(7) Uani 1 1 d .
H13 H 1.1991 0.0352 0.0782 0.029 Uiso 1 1 calc R
C14 C 1.3116(5) -0.0515(4) 0.1617(2) 0.0198(8) Uani 1 1 d .
H14 H 1.4118 -0.019 0.1466 0.024 Uiso 1 1 calc R
I15 I 0.51463(3) 0.19391(2) 0.208569(14) 0.02140(7) Uani 1 1 d .
C16 C 0.7153(5) 0.1342(4) 0.2721(2) 0.0197(8) Uani 1 1 d .
C17 C 0.6924(5) 0.0555(4) 0.3388(2) 0.0203(8) Uani 1 1 d .
H17 H 0.5891 0.0271 0.3549 0.024 Uiso 1 1 calc R
N18 N 0.8170(4) 0.0195(3) 0.38068(19) 0.0245(7) Uani 1 1 d .
H18 H 0.8 -0.0303 0.4235 0.029 Uiso 1 1 calc R
C19 C 0.9662(5) 0.0550(4) 0.3612(3) 0.0283(10) Uani 1 1 d .
H19 H 1.0503 0.0279 0.3933 0.034 Uiso 1 1 calc R
C20 C 0.9959(5) 0.1317(4) 0.2936(3) 0.0294(10) Uani 1 1 d .
H20 H 1.102 0.1563 0.2778 0.035 Uiso 1 1 calc R
C21 C 0.8698(5) 0.1718(4) 0.2494(2) 0.0250(9) Uani 1 1 d .
H21 H 0.8882 0.2254 0.2032 0.03 Uiso 1 1 calc R
I22 I 0.89852(3) 0.31963(2) 0.516289(15) 0.02589(8) Uani 1 1 d .
C23 C 0.6838(5) 0.3461(4) 0.4639(2) 0.0208(8) Uani 1 1 d .
C24 C 0.5894(5) 0.2559(4) 0.4793(2) 0.0228(8) Uani 1 1 d .
H24 H 0.6215 0.1841 0.5132 0.027 Uiso 1 1 calc R
N25 N 0.4527(4) 0.2715(3) 0.44587(19) 0.0248(7) Uani 1 1 d .
H25 H 0.3954 0.2129 0.4552 0.03 Uiso 1 1 calc R
C26 C 0.3985(5) 0.3714(4) 0.3990(2) 0.0264(9) Uani 1 1 d .
H26 H 0.2993 0.3791 0.3774 0.032 Uiso 1 1 calc R
C27 C 0.4884(5) 0.4630(4) 0.3825(3) 0.0284(9) Uani 1 1 d .
H27 H 0.4529 0.5341 0.3486 0.034 Uiso 1 1 calc R
C28 C 0.6314(5) 0.4508(4) 0.4156(2) 0.0260(9) Uani 1 1 d .
H28 H 0.6932 0.5141 0.4052 0.031 Uiso 1 1 calc R
O29 O -0.1072(5) 0.4695(4) 0.6934(2) 0.0556(10) Uani 1 1 d .
H29 H -0.0263 0.4226 0.6695 0.083 Uiso 1 1 calc R
C30 C -0.0437(7) 0.5445(5) 0.7264(3) 0.0465(14) Uani 1 1 d .
H30A H -0.1405 0.5995 0.7539 0.056 Uiso 1 1 calc R
H30B H 0.0178 0.5955 0.685 0.056 Uiso 1 1 calc R
C31 C 0.0761(8) 0.4805(6) 0.7820(3) 0.070(2) Uani 1 1 d .
H31A H 0.0218 0.4225 0.82 0.105 Uiso 1 1 calc R
H31B H 0.1018 0.5407 0.8083 0.105 Uiso 1 1 calc R
H31C H 0.1821 0.4371 0.7538 0.105 Uiso 1 1 calc R

loop_
_atom_site_aniso_label
_atom_site_aniso_U_11
_atom_site_aniso_U_22
_atom_site_aniso_U_33
_atom_site_aniso_U_23
_atom_site_aniso_U_13
_atom_site_aniso_U_12
Cl1 0.0207(5) 0.0234(5) 0.0231(5) -0.0006(4) -0.0059(4) -0.0061(4)
Cl2 0.0198(4) 0.0233(5) 0.0236(5) -0.0009(4) -0.0054(4) -0.0085(4)
Cl3 0.0188(4) 0.0224(5) 0.0238(5) -0.0003(4) -0.0052(4) -0.0073(4)
Cl4 0.0211(5) 0.0249(5) 0.0233(5) -0.0017(4) -0.0060(4) -0.0068(4)
I1 0.01900(13) 0.02679(15) 0.02722(16) -0.00161(12) -0.00473(11) -0.00496(11)
C2 0.0176(18) 0.0191(19) 0.019(2) -0.0023(16) -0.0040(15) -0.0042(16)
C3 0.027(2) 0.018(2) 0.034(2) 0.0030(18) -0.0077(18) -0.0066(18)
C4 0.034(2) 0.024(2) 0.035(3) 0.0071(19) -0.014(2) -0.004(2)
C5 0.024(2) 0.032(2) 0.024(2) -0.0050(19) -0.0056(17) -0.0064(19)
N6 0.0259(18) 0.0254(18) 0.0257(18) -0.0039(15) -0.0041(14) -0.0130(15)
C7 0.026(2) 0.020(2) 0.020(2) -0.0021(16) -0.0026(16) -0.0051(17)
I8 0.02102(13) 0.02080(14) 0.02247(14) -0.00095(11) -0.00684(11) -0.00362(11)
C9 0.023(2) 0.0151(19) 0.023(2) -0.0031(16) -0.0062(16) -0.0038(16)
C10 0.030(2) 0.027(2) 0.031(2) 0.0046(19) -0.0076(19) -0.0126(19)
C11 0.024(2) 0.030(2) 0.042(3) 0.001(2) -0.0045(19) -0.0163(19)
C12 0.026(2) 0.032(2) 0.032(2) -0.003(2) -0.0094(18) -0.0070(19)
N13 0.0259(18) 0.0243(18) 0.0225(18) 0.0032(14) -0.0059(14) -0.0070(15)
C14 0.0179(18) 0.022(2) 0.020(2) 0.0010(16) -0.0062(15) -0.0050(16)
I15 0.02051(13) 0.02166(14) 0.02232(14) -0.00119(11) -0.00648(10) -0.00374(11)
C16 0.0194(19) 0.0183(19) 0.021(2) -0.0041(16) -0.0026(15) -0.0024(16)
C17 0.0172(18) 0.025(2) 0.019(2) -0.0050(17) -0.0026(15) -0.0052(16)
N18 0.0236(17) 0.0268(19) 0.0229(18) -0.0002(15) -0.0049(14) -0.0062(15)
C19 0.025(2) 0.030(2) 0.033(2) -0.005(2) -0.0138(18) -0.0028(19)
C20 0.020(2) 0.035(2) 0.036(2) -0.003(2) -0.0024(18) -0.0151(19)
C21 0.026(2) 0.023(2) 0.027(2) 0.0018(18) -0.0050(17) -0.0100(18)
I22 0.01873(14) 0.02972(16) 0.02902(16) -0.00348(12) -0.00528(11) -0.00392(12)
C23 0.0169(18) 0.025(2) 0.021(2) -0.0039(17) -0.0030(15) -0.0042(16)
C24 0.026(2) 0.019(2) 0.021(2) -0.0012(16) -0.0035(16) -0.0015(17)
N25 0.0267(18) 0.0229(18) 0.0280(19) -0.0029(15) -0.0053(15) -0.0114(15)
C26 0.023(2) 0.031(2) 0.027(2) -0.0058(19) -0.0079(17) -0.0048(18)
C27 0.028(2) 0.020(2) 0.033(2) 0.0016(18) -0.0077(19) 0.0005(18)
C28 0.027(2) 0.019(2) 0.032(2) 0.0002(18) -0.0045(18) -0.0074(18)
O29 0.044(2) 0.051(2) 0.073(3) -0.020(2) -0.015(2) 0.0037(19)
C30 0.050(3) 0.045(3) 0.039(3) -0.015(3) -0.011(2) 0.011(3)
C31 0.047(3) 0.078(5) 0.046(3) 0.016(3) -0.003(3) 0.040(3)

loop_
_atom_type_symbol
_atom_type_description
_atom_type_scat_dispersion_real
_atom_type_scat_dispersion_imag
_atom_type_scat_source
C C 0.0033 0.0016 'International Tables Vol C Tables 4.2.6.8 and 6.1.1.4'
H H 0 0 'International Tables Vol C Tables 4.2.6.8 and 6.1.1.4'
N N 0.0061 0.0033 'International Tables Vol C Tables 4.2.6.8 and 6.1.1.4'
O O 0.0106 0.006 'International Tables Vol C Tables 4.2.6.8 and 6.1.1.4'
Cl Cl 0.1484 0.1585 'International Tables Vol C Tables 4.2.6.8 and 6.1.1.4'
I I -0.4742 1.8119 'International Tables Vol C Tables 4.2.6.8 and 6.1.1.4'

loop_
_geom_angle_atom_site_label_1
_geom_angle_atom_site_label_2
_geom_angle_atom_site_label_3
_geom_angle
C3 C2 C7 118.8(4)
C3 C2 I1 122.5(3)
C7 C2 I1 118.7(3)
C4 C3 C2 119.4(4)
C4 C3 H3 120.3
C2 C3 H3 120.3
C5 C4 C3 120.1(4)
C5 C4 H4 120
C3 C4 H4 120
N6 C5 C4 118.8(4)
N6 C5 H5 120.6
C4 C5 H5 120.6
C5 N6 C7 123.4(4)
C5 N6 H6 118.3
C7 N6 H6 118.3
N6 C7 C2 119.5(4)
N6 C7 H7 120.2
C2 C7 H7 120.2
C14 C9 C10 119.9(4)
C14 C9 I8 118.7(3)
C10 C9 I8 121.4(3)
C11 C10 C9 119.2(4)
C11 C10 H10 120.4
C9 C10 H10 120.4
C12 C11 C10 119.6(4)
C12 C11 H11 120.2
C10 C11 H11 120.2
N13 C12 C11 118.9(4)
N13 C12 H12 120.6
C11 C12 H12 120.6
C14 N13 C12 123.3(4)
C14 N13 H13 118.3
C12 N13 H13 118.3
N13 C14 C9 119.0(4)
N13 C14 H14 120.5
C9 C14 H14 120.5
C17 C16 C21 118.8(4)
C17 C16 I15 118.7(3)
C21 C16 I15 122.5(3)
N18 C17 C16 119.3(4)
N18 C17 H17 120.4
C16 C17 H17 120.4
C17 N18 C19 123.6(4)
C17 N18 H18 118.2
C19 N18 H18 118.2
N18 C19 C20 118.9(4)
N18 C19 H19 120.5
C20 C19 H19 120.5
C21 C20 C19 119.1(4)
C21 C20 H20 120.5
C19 C20 H20 120.5
C20 C21 C16 120.3(4)
C20 C21 H21 119.8
C16 C21 H21 119.8
C28 C23 C24 118.9(4)
C28 C23 I22 122.5(3)
C24 C23 I22 118.6(3)
N25 C24 C23 119.1(4)
N25 C24 H24 120.4
C23 C24 H24 120.4
C26 N25 C24 123.5(4)
C26 N25 H25 118.3
C24 N25 H25 118.3
N25 C26 C27 119.1(4)
N25 C26 H26 120.4
C27 C26 H26 120.4
C26 C27 C28 119.5(4)
C26 C27 H27 120.3
C28 C27 H27 120.3
C23 C28 C27 119.8(4)
C23 C28 H28 120.1
C27 C28 H28 120.1
C30 O29 H29 109.5
O29 C30 C31 115.2(5)
O29 C30 H30A 108.5
C31 C30 H30A 108.5
O29 C30 H30B 108.5
C31 C30 H30B 108.5
H30A C30 H30B 107.5
C30 C31 H31A 109.5
C30 C31 H31B 109.5
H31A C31 H31B 109.5
C30 C31 H31C 109.5
H31A C31 H31C 109.5
H31B C31 H31C 109.5

loop_
_geom_bond_atom_site_label_1
_geom_bond_atom_site_label_2
_geom_bond_distance
I1 C2 2.096(4)
C2 C3 1.385(5)
C2 C7 1.386(5)
C3 C4 1.384(6)
C3 H3 0.95
C4 C5 1.374(6)
C4 H4 0.95
C5 N6 1.334(5)
C5 H5 0.95
N6 C7 1.335(5)
N6 H6 0.88
C7 H7 0.95
I8 C9 2.114(4)
C9 C14 1.365(5)
C9 C10 1.387(6)
C10 C11 1.386(6)
C10 H10 0.95
C11 C12 1.373(6)
C11 H11 0.95
C12 N13 1.342(5)
C12 H12 0.95
N13 C14 1.341(5)
N13 H13 0.88
C14 H14 0.95
I15 C16 2.105(4)
C16 C17 1.374(5)
C16 C21 1.392(5)
C17 N18 1.335(5)
C17 H17 0.95
N18 C19 1.338(5)
N18 H18 0.88
C19 C20 1.382(6)
C19 H19 0.95
C20 C21 1.375(6)
C20 H20 0.95
C21 H21 0.95
I22 C23 2.096(4)
C23 C28 1.383(6)
C23 C24 1.388(6)
C24 N25 1.338(5)
C24 H24 0.95
N25 C26 1.336(5)
N25 H25 0.88
C26 C27 1.376(6)
C26 H26 0.95
C27 C28 1.387(6)
C27 H27 0.95
C28 H28 0.95
O29 C30 1.366(6)
O29 H29 0.84
C30 C31 1.517(7)
C30 H30A 0.99
C30 H30B 0.99
C31 H31A 0.98
C31 H31B 0.98
C31 H31C 0.98

loop_
_geom_torsion_atom_site_label_1
_geom_torsion_atom_site_label_2
_geom_torsion_atom_site_label_3
_geom_torsion_atom_site_label_4
_geom_torsion
C7 C2 C3 C4 0.6(6)
I1 C2 C3 C4 -179.1(3)
C2 C3 C4 C5 -0.6(7)
C3 C4 C5 N6 0.4(7)
C4 C5 N6 C7 -0.2(6)
C5 N6 C7 C2 0.1(6)
C3 C2 C7 N6 -0.3(6)
I1 C2 C7 N6 179.3(3)
C14 C9 C10 C11 0.4(7)
I8 C9 C10 C11 -179.0(3)
C9 C10 C11 C12 1.6(7)
C10 C11 C12 N13 -2.7(7)
C11 C12 N13 C14 1.9(7)
C12 N13 C14 C9 0.0(6)
C10 C9 C14 N13 -1.2(6)
I8 C9 C14 N13 178.2(3)
C21 C16 C17 N18 1.5(6)
I15 C16 C17 N18 -178.2(3)
C16 C17 N18 C19 -0.6(6)
C17 N18 C19 C20 -1.0(7)
N18 C19 C20 C21 1.7(7)
C19 C20 C21 C16 -0.9(7)
C17 C16 C21 C20 -0.7(6)
I15 C16 C21 C20 179.0(3)
C28 C23 C24 N25 1.4(6)
I22 C23 C24 N25 -179.6(3)
C23 C24 N25 C26 -1.5(6)
C24 N25 C26 C27 1.3(6)
N25 C26 C27 C28 -1.0(6)
C24 C23 C28 C27 -1.2(6)
I22 C23 C28 C27 179.9(3)
C26 C27 C28 C23 1.0(6)
